data_1553612
loop_
_publ_author_name
'Xu, Junyu'
'Cao, Jing'
'Fang, Chao'
'Lu, Tao'
'Du, Ding'

_publ_section_title
;
 Organocatalytic C--C bond activation of cyclopropenones for ring-opening
 formal [3 + 2] cycloaddition with isatins
;
_journal_issue 4
_journal_name_full 'Organic Chemistry Frontiers'
_journal_page_first 560
_journal_paper_doi 10.1039/C6QO00734A
_journal_volume 4
_journal_year 2017
_chemical_formula_sum 'C30 H21 N O3'
_chemical_formula_weight 443.48
_space_group_IT_number 14
_space_group_name_Hall '-P 2yn'
_space_group_name_H-M_alt 'P 1 21/n 1'
_symmetry_cell_setting monoclinic
_symmetry_space_group_name_H-M 'P 1 21/n 1'
_atom_sites_solution_hydrogens geom
_atom_sites_solution_primary direct
_atom_sites_solution_secondary difmap
_audit_creation_method SHELXL-97
_audit_update_record
;
2016-09-02 deposited with the CCDC.
2017-01-12 downloaded from the CCDC.
;
_cell_angle_alpha 90.00
_cell_angle_beta 91.21(3)
_cell_angle_gamma 90.00
_cell_formula_units_Z 4
_cell_length_a 9.2630(19)
_cell_length_b 16.211(3)
_cell_length_c 15.413(3)
_cell_measurement_reflns_used 25
_cell_measurement_temperature 293(2)
_cell_measurement_theta_max 13
_cell_measurement_theta_min 9
_cell_volume 2313.9(8)
_computing_cell_refinement 'CAD4 EXPRESS'
_computing_data_collection 'CAD4 EXPRESS(Enraf-Nonius,1994)'
_computing_data_reduction 'XCAD4(Harms & Wocadlo,1995)'
_computing_structure_refinement 'SHELXL-97 (Sheldrick, 1997)'
_computing_structure_solution 'SHELXS-97 (Sheldrick, 1990)'
_diffrn_ambient_temperature 293(2)
_diffrn_measured_fraction_theta_full 1.000
_diffrn_measured_fraction_theta_max 1.000
_diffrn_measurement_device_type 'Nonius CAD4'
_diffrn_measurement_method \w/2\q
_diffrn_radiation_monochromator graphite
_diffrn_radiation_source 'fine-focus sealed tube'
_diffrn_radiation_type MoK\a
_diffrn_radiation_wavelength 0.71073
_diffrn_reflns_av_R_equivalents 0.0341
_diffrn_reflns_av_sigmaI/netI 0.0761
_diffrn_reflns_limit_h_max 11
_diffrn_reflns_limit_h_min 0
_diffrn_reflns_limit_k_max 19
_diffrn_reflns_limit_k_min 0
_diffrn_reflns_limit_l_max 18
_diffrn_reflns_limit_l_min -18
_diffrn_reflns_number 4514
_diffrn_reflns_theta_full 25.36
_diffrn_reflns_theta_max 25.36
_diffrn_reflns_theta_min 1.82
_diffrn_standards_decay_% 1
_diffrn_standards_interval_count 200
_diffrn_standards_interval_time 2h
_diffrn_standards_number 3
_exptl_absorpt_coefficient_mu 0.082
_exptl_absorpt_correction_T_max 0.9918
_exptl_absorpt_correction_T_min 0.9758
_exptl_absorpt_correction_type psi-scan
_exptl_crystal_colour colourless
_exptl_crystal_density_diffrn 1.273
_exptl_crystal_density_method 'not measured'
_exptl_crystal_description block
_exptl_crystal_F_000 928
_exptl_crystal_size_max 0.30
_exptl_crystal_size_mid 0.20
_exptl_crystal_size_min 0.10
_refine_diff_density_max 0.205
_refine_diff_density_min -0.258
_refine_diff_density_rms 0.056
_refine_ls_extinction_method none
_refine_ls_goodness_of_fit_ref 1.000
_refine_ls_hydrogen_treatment constr
_refine_ls_matrix_type full
_refine_ls_number_parameters 307
_refine_ls_number_reflns 4240
_refine_ls_number_restraints 0
_refine_ls_restrained_S_all 1.000
_refine_ls_R_factor_all 0.1440
_refine_ls_R_factor_gt 0.0673
_refine_ls_shift/su_max 0.000
_refine_ls_shift/su_mean 0.000
_refine_ls_structure_factor_coef Fsqd
_refine_ls_weighting_details 'calc w=1/[\s^2^(Fo^2^)+(0.0890P)^2^+0.0000P] where P=(Fo^2^+2Fc^2^)/3'
_refine_ls_weighting_scheme calc
_refine_ls_wR_factor_gt 0.1550
_refine_ls_wR_factor_ref 0.1945
_reflns_number_gt 2214
_reflns_number_total 4240
_reflns_threshold_expression >2sigma(I)
_cod_data_source_file c6qo00734a2.cif
_cod_data_source_block x
_cod_depositor_comments
;
The following automatic conversions were performed:

data item '_symmetry_cell_setting' value 'Monoclinic' was changed to
'monoclinic' in accordance with the
/home/saulius/struct/COD-crude-data/automatic-downloads/DataCite-retrospective/RSC/depositions/lib/dictionaries/cif_core.dic
dictionary named 'cif_core.dic' version 2.4.2 last updated on
2011-04-26.

Automatic conversion script
Id: cif_fix_values 6909 2019-04-08 15:41:33Z antanas 
;
_cod_original_sg_symbol_H-M P21/N
_cod_database_code 1553612

loop_
_symmetry_equiv_pos_as_xyz
'x, y, z'
'-x+1/2, y+1/2, -z+1/2'
'-x, -y, -z'
'x-1/2, -y-1/2, z-1/2'

loop_
_atom_site_label
_atom_site_type_symbol
_atom_site_fract_x
_atom_site_fract_y
_atom_site_fract_z
_atom_site_U_iso_or_equiv
_atom_site_adp_type
_atom_site_occupancy
_atom_site_symmetry_multiplicity
_atom_site_calc_flag
_atom_site_refinement_flags
N N 0.3295(3) 0.15326(19) 0.10201(18) 0.0545(8) Uani 1 1 d .
O1 O 0.2555(3) 0.03237(17) 0.16337(16) 0.0651(8) Uani 1 1 d .
C1 C 0.1821(3) 0.1669(2) 0.22341(19) 0.0421(8) Uani 1 1 d .
O2 O 0.2247(2) 0.14696(15) 0.31109(13) 0.0487(6) Uani 1 1 d .
C2 C 0.2354(4) 0.2493(2) 0.1944(2) 0.0443(8) Uani 1 1 d .
O3 O 0.1187(2) 0.10004(16) 0.43000(14) 0.0569(7) Uani 1 1 d .
C3 C 0.2124(4) 0.3267(3) 0.2251(2) 0.0616(11) Uani 1 1 d .
H3A H 0.1583 0.3348 0.2745 0.074 Uiso 1 1 calc R
C4 C 0.2710(5) 0.3938(3) 0.1814(3) 0.0815(14) Uani 1 1 d .
H4A H 0.2560 0.4471 0.2016 0.098 Uiso 1 1 calc R
C5 C 0.3507(5) 0.3812(3) 0.1085(3) 0.0850(15) Uani 1 1 d .
H5A H 0.3888 0.4264 0.0798 0.102 Uiso 1 1 calc R
C6 C 0.3758(5) 0.3029(3) 0.0768(3) 0.0743(13) Uani 1 1 d .
H6A H 0.4299 0.2947 0.0274 0.089 Uiso 1 1 calc R
C7 C 0.3179(4) 0.2381(2) 0.1209(2) 0.0497(9) Uani 1 1 d .
C8 C 0.2592(4) 0.1068(3) 0.1606(2) 0.0480(9) Uani 1 1 d .
C9 C 0.0211(3) 0.1535(2) 0.2201(2) 0.0415(8) Uani 1 1 d .
C10 C -0.0222(3) 0.1270(2) 0.2974(2) 0.0399(8) Uani 1 1 d .
C11 C 0.1070(4) 0.1214(2) 0.3558(2) 0.0445(8) Uani 1 1 d .
C12 C 0.4128(4) 0.1191(3) 0.0320(2) 0.0681(12) Uani 1 1 d .
H12A H 0.4390 0.0629 0.0469 0.082 Uiso 1 1 calc R
H12B H 0.5016 0.1505 0.0276 0.082 Uiso 1 1 calc R
C13 C 0.3377(4) 0.1187(2) -0.0556(2) 0.0569(10) Uani 1 1 d .
C14 C 0.1966(5) 0.1430(3) -0.0682(3) 0.0742(13) Uani 1 1 d .
H14A H 0.1442 0.1622 -0.0215 0.089 Uiso 1 1 calc R
C15 C 0.1319(6) 0.1393(3) -0.1500(3) 0.0831(14) Uani 1 1 d .
H15A H 0.0369 0.1567 -0.1579 0.100 Uiso 1 1 calc R
C16 C 0.2068(6) 0.1101(3) -0.2193(3) 0.0875(15) Uani 1 1 d .
H16A H 0.1631 0.1074 -0.2741 0.105 Uiso 1 1 calc R
C17 C 0.3464(6) 0.0850(3) -0.2070(3) 0.0884(15) Uani 1 1 d .
H17A H 0.3977 0.0649 -0.2537 0.106 Uiso 1 1 calc R
C18 C 0.4124(5) 0.0893(3) -0.1258(3) 0.0723(12) Uani 1 1 d .
H18A H 0.5077 0.0722 -0.1184 0.087 Uiso 1 1 calc R
C19 C -0.0599(3) 0.1638(2) 0.1368(2) 0.0438(8) Uani 1 1 d .
C20 C -0.1056(4) 0.0948(3) 0.0911(2) 0.0644(11) Uani 1 1 d .
H20A H -0.0896 0.0425 0.1142 0.077 Uiso 1 1 calc R
C21 C -0.1747(5) 0.1032(3) 0.0116(3) 0.0813(14) Uani 1 1 d .
H21A H -0.2039 0.0566 -0.0194 0.098 Uiso 1 1 calc R
C22 C -0.2004(5) 0.1807(4) -0.0219(3) 0.0872(16) Uani 1 1 d .
H22A H -0.2474 0.1865 -0.0755 0.105 Uiso 1 1 calc R
C23 C -0.1574(5) 0.2490(3) 0.0232(3) 0.0880(15) Uani 1 1 d .
H23A H -0.1755 0.3012 0.0004 0.106 Uiso 1 1 calc R
C24 C -0.0873(4) 0.2409(3) 0.1021(3) 0.0679(12) Uani 1 1 d .
H24A H -0.0581 0.2878 0.1325 0.081 Uiso 1 1 calc R
C25 C -0.1692(3) 0.1076(2) 0.3271(2) 0.0429(8) Uani 1 1 d .
C26 C -0.1928(4) 0.0461(2) 0.3871(2) 0.0559(10) Uani 1 1 d .
H26A H -0.1152 0.0160 0.4095 0.067 Uiso 1 1 calc R
C27 C -0.3304(4) 0.0291(3) 0.4142(3) 0.0694(12) Uani 1 1 d .
H27A H -0.3449 -0.0128 0.4544 0.083 Uiso 1 1 calc R
C28 C -0.4459(4) 0.0731(3) 0.3825(3) 0.0726(13) Uani 1 1 d .
H28A H -0.5387 0.0617 0.4011 0.087 Uiso 1 1 calc R
C29 C -0.4231(4) 0.1345(3) 0.3229(3) 0.0751(13) Uani 1 1 d .
H29A H -0.5011 0.1646 0.3009 0.090 Uiso 1 1 calc R
C30 C -0.2859(4) 0.1520(2) 0.2954(3) 0.0624(11) Uani 1 1 d .
H30A H -0.2719 0.1939 0.2553 0.075 Uiso 1 1 calc R

loop_
_atom_site_aniso_label
_atom_site_aniso_U_11
_atom_site_aniso_U_22
_atom_site_aniso_U_33
_atom_site_aniso_U_23
_atom_site_aniso_U_13
_atom_site_aniso_U_12
N 0.0523(19) 0.065(2) 0.0466(17) 0.0030(16) 0.0160(14) 0.0042(16)
O1 0.0720(18) 0.0558(18) 0.0680(18) 0.0047(14) 0.0103(14) 0.0070(14)
C1 0.0343(18) 0.062(2) 0.0301(17) 0.0020(16) 0.0014(14) 0.0027(16)
O2 0.0322(12) 0.0764(17) 0.0373(13) 0.0076(12) 0.0006(10) -0.0006(12)
C2 0.0409(19) 0.051(2) 0.0411(19) -0.0016(17) -0.0042(15) -0.0061(16)
O3 0.0547(15) 0.0780(19) 0.0377(14) 0.0078(13) -0.0022(11) -0.0036(13)
C3 0.074(3) 0.068(3) 0.043(2) -0.012(2) -0.0074(19) -0.002(2)
C4 0.113(4) 0.055(3) 0.075(3) -0.006(2) -0.017(3) -0.012(3)
C5 0.104(4) 0.076(3) 0.074(3) 0.008(3) -0.010(3) -0.035(3)
C6 0.083(3) 0.078(3) 0.062(3) 0.005(3) 0.010(2) -0.022(3)
C7 0.045(2) 0.059(3) 0.045(2) 0.0030(18) 0.0069(17) -0.0088(18)
C8 0.0367(19) 0.062(3) 0.045(2) 0.0045(19) 0.0004(16) 0.0017(19)
C9 0.0362(18) 0.049(2) 0.0391(19) -0.0008(16) -0.0010(15) 0.0025(16)
C10 0.0350(18) 0.049(2) 0.0360(17) -0.0015(16) 0.0000(14) 0.0052(16)
C11 0.0413(19) 0.055(2) 0.0371(19) -0.0020(17) -0.0001(16) 0.0016(17)
C12 0.062(3) 0.082(3) 0.061(2) 0.003(2) 0.024(2) 0.017(2)
C13 0.064(3) 0.058(2) 0.049(2) -0.0009(19) 0.0185(19) 0.002(2)
C14 0.078(3) 0.086(3) 0.059(3) -0.002(2) 0.017(2) 0.015(3)
C15 0.090(3) 0.094(4) 0.066(3) 0.001(3) -0.001(3) 0.011(3)
C16 0.119(4) 0.086(4) 0.057(3) -0.005(3) 0.005(3) -0.008(3)
C17 0.111(4) 0.096(4) 0.058(3) -0.021(3) 0.023(3) 0.000(3)
C18 0.078(3) 0.073(3) 0.068(3) -0.003(2) 0.026(2) 0.004(2)
C19 0.0328(18) 0.062(2) 0.0371(18) 0.0064(18) 0.0005(15) -0.0066(17)
C20 0.061(3) 0.073(3) 0.059(2) -0.001(2) -0.011(2) -0.016(2)
C21 0.074(3) 0.108(4) 0.061(3) -0.016(3) -0.015(2) -0.024(3)
C22 0.060(3) 0.153(5) 0.049(3) 0.019(3) -0.016(2) -0.018(3)
C23 0.085(3) 0.101(4) 0.077(3) 0.034(3) -0.031(3) -0.005(3)
C24 0.072(3) 0.066(3) 0.065(3) 0.008(2) -0.021(2) 0.004(2)
C25 0.0349(18) 0.055(2) 0.0389(18) -0.0040(17) 0.0030(15) 0.0006(17)
C26 0.049(2) 0.073(3) 0.045(2) 0.006(2) 0.0045(17) -0.003(2)
C27 0.062(3) 0.089(3) 0.058(3) 0.010(2) 0.015(2) -0.018(2)
C28 0.040(2) 0.104(4) 0.074(3) -0.003(3) 0.015(2) -0.013(2)
C29 0.037(2) 0.102(4) 0.087(3) 0.011(3) 0.004(2) 0.006(2)
C30 0.043(2) 0.076(3) 0.069(3) 0.011(2) 0.0102(19) 0.005(2)

loop_
_atom_type_symbol
_atom_type_description
_atom_type_scat_dispersion_real
_atom_type_scat_dispersion_imag
_atom_type_scat_source
C C 0.0033 0.0016 'International Tables Vol C Tables 4.2.6.8 and 6.1.1.4'
H H 0.0000 0.0000 'International Tables Vol C Tables 4.2.6.8 and 6.1.1.4'
N N 0.0061 0.0033 'International Tables Vol C Tables 4.2.6.8 and 6.1.1.4'
O O 0.0106 0.0060 'International Tables Vol C Tables 4.2.6.8 and 6.1.1.4'

loop_
_geom_angle_atom_site_label_1
_geom_angle_atom_site_label_2
_geom_angle_atom_site_label_3
_geom_angle
C8 N C7 111.4(3)
C8 N C12 123.7(3)
C7 N C12 124.7(3)
O2 C1 C2 113.3(3)
O2 C1 C9 104.5(2)
C2 C1 C9 116.8(3)
O2 C1 C8 108.9(3)
C2 C1 C8 102.4(3)
C9 C1 C8 110.8(3)
C11 O2 C1 109.7(2)
C3 C2 C7 119.8(3)
C3 C2 C1 131.7(3)
C7 C2 C1 108.5(3)
C2 C3 C4 119.1(4)
C2 C3 H3A 120.5
C4 C3 H3A 120.5
C5 C4 C3 120.1(4)
C5 C4 H4A 120.0
C3 C4 H4A 120.0
C4 C5 C6 121.6(4)
C4 C5 H5A 119.2
C6 C5 H5A 119.2
C7 C6 C5 117.3(4)
C7 C6 H6A 121.3
C5 C6 H6A 121.3
C6 C7 C2 122.2(4)
C6 C7 N 127.9(3)
C2 C7 N 109.9(3)
O1 C8 N 126.4(3)
O1 C8 C1 126.1(3)
N C8 C1 107.4(3)
C10 C9 C19 130.8(3)
C10 C9 C1 109.4(3)
C19 C9 C1 119.6(3)
C9 C10 C25 129.7(3)
C9 C10 C11 107.9(3)
C25 C10 C11 122.4(3)
O3 C11 O2 120.8(3)
O3 C11 C10 130.7(3)
O2 C11 C10 108.5(3)
N C12 C13 115.2(3)
N C12 H12A 108.5
C13 C12 H12A 108.5
N C12 H12B 108.5
C13 C12 H12B 108.5
H12A C12 H12B 107.5
C14 C13 C18 118.6(4)
C14 C13 C12 123.0(3)
C18 C13 C12 118.3(4)
C13 C14 C15 120.5(4)
C13 C14 H14A 119.7
C15 C14 H14A 119.7
C16 C15 C14 120.5(5)
C16 C15 H15A 119.7
C14 C15 H15A 119.7
C17 C16 C15 119.2(4)
C17 C16 H16A 120.4
C15 C16 H16A 120.4
C16 C17 C18 120.7(4)
C16 C17 H17A 119.6
C18 C17 H17A 119.6
C13 C18 C17 120.5(4)
C13 C18 H18A 119.8
C17 C18 H18A 119.8
C24 C19 C20 118.9(3)
C24 C19 C9 121.5(3)
C20 C19 C9 119.6(3)
C21 C20 C19 120.3(4)
C21 C20 H20A 119.8
C19 C20 H20A 119.8
C22 C21 C20 119.7(4)
C22 C21 H21A 120.1
C20 C21 H21A 120.1
C23 C22 C21 120.3(4)
C23 C22 H22A 119.8
C21 C22 H22A 119.8
C22 C23 C24 120.2(4)
C22 C23 H23A 119.9
C24 C23 H23A 119.9
C23 C24 C19 120.5(4)
C23 C24 H24A 119.7
C19 C24 H24A 119.7
C30 C25 C26 118.7(3)
C30 C25 C10 119.9(3)
C26 C25 C10 121.4(3)
C27 C26 C25 120.6(4)
C27 C26 H26A 119.7
C25 C26 H26A 119.7
C28 C27 C26 120.5(4)
C28 C27 H27A 119.7
C26 C27 H27A 119.7
C27 C28 C29 119.1(4)
C27 C28 H28A 120.4
C29 C28 H28A 120.4
C28 C29 C30 120.7(4)
C28 C29 H29A 119.6
C30 C29 H29A 119.6
C29 C30 C25 120.3(4)
C29 C30 H30A 119.9
C25 C30 H30A 119.9

loop_
_geom_bond_atom_site_label_1
_geom_bond_atom_site_label_2
_geom_bond_distance
N C8 1.354(4)
N C7 1.410(4)
N C12 1.450(4)
O1 C8 1.207(4)
C1 O2 1.437(3)
C1 C2 1.496(5)
C1 C9 1.507(4)
C1 C8 1.557(5)
O2 C11 1.366(4)
C2 C3 1.360(5)
C2 C7 1.391(5)
O3 C11 1.198(4)
C3 C4 1.395(6)
C3 H3A 0.9300
C4 C5 1.372(6)
C4 H4A 0.9300
C5 C6 1.381(6)
C5 H5A 0.9300
C6 C7 1.368(5)
C6 H6A 0.9300
C9 C10 1.336(4)
C9 C19 1.484(4)
C10 C25 1.480(4)
C10 C11 1.484(4)
C12 C13 1.505(5)
C12 H12A 0.9700
C12 H12B 0.9700
C13 C14 1.375(5)
C13 C18 1.382(5)
C14 C15 1.386(6)
C14 H14A 0.9300
C15 C16 1.370(6)
C15 H15A 0.9300
C16 C17 1.365(7)
C16 H16A 0.9300
C17 C18 1.382(6)
C17 H17A 0.9300
C18 H18A 0.9300
C19 C24 1.381(5)
C19 C20 1.383(5)
C20 C21 1.378(5)
C20 H20A 0.9300
C21 C22 1.378(7)
C21 H21A 0.9300
C22 C23 1.361(6)
C22 H22A 0.9300
C23 C24 1.374(5)
C23 H23A 0.9300
C24 H24A 0.9300
C25 C30 1.379(5)
C25 C26 1.380(5)
C26 C27 1.378(5)
C26 H26A 0.9300
C27 C28 1.368(6)
C27 H27A 0.9300
C28 C29 1.373(6)
C28 H28A 0.9300
C29 C30 1.378(5)
C29 H29A 0.9300
C30 H30A 0.9300

loop_
_geom_torsion_atom_site_label_1
_geom_torsion_atom_site_label_2
_geom_torsion_atom_site_label_3
_geom_torsion_atom_site_label_4
_geom_torsion
C2 C1 O2 C11 130.4(3)
C9 C1 O2 C11 2.1(3)
C8 C1 O2 C11 -116.3(3)
O2 C1 C2 C3 -60.1(5)
C9 C1 C2 C3 61.5(5)
C8 C1 C2 C3 -177.3(4)
O2 C1 C2 C7 122.4(3)
C9 C1 C2 C7 -116.0(3)
C8 C1 C2 C7 5.3(3)
C7 C2 C3 C4 0.7(5)
C1 C2 C3 C4 -176.5(3)
C2 C3 C4 C5 0.0(6)
C3 C4 C5 C6 -0.3(7)
C4 C5 C6 C7 0.0(6)
C5 C6 C7 C2 0.7(6)
C5 C6 C7 N -179.4(4)
C3 C2 C7 C6 -1.1(5)
C1 C2 C7 C6 176.8(3)
C3 C2 C7 N 179.0(3)
C1 C2 C7 N -3.2(4)
C8 N C7 C6 179.3(4)
C12 N C7 C6 2.8(6)
C8 N C7 C2 -0.7(4)
C12 N C7 C2 -177.3(3)
C7 N C8 O1 -176.6(3)
C12 N C8 O1 0.1(6)
C7 N C8 C1 4.1(4)
C12 N C8 C1 -179.3(3)
O2 C1 C8 O1 54.8(4)
C2 C1 C8 O1 175.0(3)
C9 C1 C8 O1 -59.7(4)
O2 C1 C8 N -125.9(3)
C2 C1 C8 N -5.7(3)
C9 C1 C8 N 119.7(3)
O2 C1 C9 C10 -1.2(4)
C2 C1 C9 C10 -127.4(3)
C8 C1 C9 C10 115.9(3)
O2 C1 C9 C19 -176.5(3)
C2 C1 C9 C19 57.3(4)
C8 C1 C9 C19 -59.4(4)
C19 C9 C10 C25 -7.2(6)
C1 C9 C10 C25 178.2(3)
C19 C9 C10 C11 174.6(3)
C1 C9 C10 C11 -0.1(4)
C1 O2 C11 O3 178.5(3)
C1 O2 C11 C10 -2.2(3)
C9 C10 C11 O3 -179.4(4)
C25 C10 C11 O3 2.2(6)
C9 C10 C11 O2 1.4(4)
C25 C10 C11 O2 -177.0(3)
C8 N C12 C13 100.7(4)
C7 N C12 C13 -83.2(5)
N C12 C13 C14 -4.6(6)
N C12 C13 C18 178.1(4)
C18 C13 C14 C15 -1.0(6)
C12 C13 C14 C15 -178.3(4)
C13 C14 C15 C16 1.0(7)
C14 C15 C16 C17 -0.2(7)
C15 C16 C17 C18 -0.4(8)
C14 C13 C18 C17 0.4(6)
C12 C13 C18 C17 177.8(4)
C16 C17 C18 C13 0.3(7)
C10 C9 C19 C24 111.7(4)
C1 C9 C19 C24 -74.2(4)
C10 C9 C19 C20 -70.3(5)
C1 C9 C19 C20 103.9(4)
C24 C19 C20 C21 1.3(6)
C9 C19 C20 C21 -176.8(3)
C19 C20 C21 C22 -1.1(6)
C20 C21 C22 C23 0.2(7)
C21 C22 C23 C24 0.4(7)
C22 C23 C24 C19 -0.1(7)
C20 C19 C24 C23 -0.7(6)
C9 C19 C24 C23 177.4(4)
C9 C10 C25 C30 -33.7(5)
C11 C10 C25 C30 144.4(3)
C9 C10 C25 C26 147.2(4)
C11 C10 C25 C26 -34.7(5)
C30 C25 C26 C27 0.6(5)
C10 C25 C26 C27 179.8(3)
C25 C26 C27 C28 -0.5(6)
C26 C27 C28 C29 0.3(7)
C27 C28 C29 C30 -0.3(7)
C28 C29 C30 C25 0.4(6)
C26 C25 C30 C29 -0.6(6)
C10 C25 C30 C29 -179.7(3)
